data_1510515
loop_
_publ_author_name
'Steeb, S.'
'Donolato, C.'

_publ_section_title
;
 Structure of the compounds Au3 Eu, Au3 Tb, Au3 Tm and also of Ag3 Tb and
 Ag3 Tm
;
_journal_name_full 'Journal of the Less-Common Metals'
_journal_page_first 442
_journal_page_last 442
_journal_paper_doi 10.1016/0022-5088(69)90019-8
_journal_volume 18
_journal_year 1969
_chemical_formula_sum 'Au3 Tm'
_space_group_IT_number 59
_symmetry_space_group_name_Hall 'P 2 2ab -1ab'
_symmetry_space_group_name_H-M 'P m m n :1'
_cell_angle_alpha 90
_cell_angle_beta 90
_cell_angle_gamma 90
_cell_formula_units_Z 2
_cell_length_a 6.03
_cell_length_b 5.068
_cell_length_c 4.93
_cell_volume 150.661
_citation_journal_id_ASTM JCOMAH
_cod_data_source_file gold_614.cif
_cod_data_source_block Au3Tm1
_cod_original_sg_symbol_Hall '-P 2ab 2a (x-1/4,y-1/4,z)'
_cod_original_formula_sum 'Au3 Tm1'
_cod_database_code 1510515

loop_
_symmetry_equiv_pos_as_xyz
x,y,z
-x,-y,z
x+1/2,-y+1/2,-z
-x+1/2,y+1/2,-z
-x+1/2,-y+1/2,-z
x+1/2,y+1/2,-z
-x,y,z
x,-y,z

loop_
_atom_site_label
_atom_site_type_symbol
_atom_site_fract_x
_atom_site_fract_y
_atom_site_fract_z
_atom_site_occupancy
_atom_site_U_iso_or_equiv
Au1 Au 0 0.5 0.345 1 0.0
Au2 Au 0.25 0 0.155 1 0.0
Tm1 Tm 0 0 0.655 1 0.0
